data_9014305
loop_
_publ_author_name
'Pervukhina, N. V.'
'Borisov, S. V.'
'Magarill, S. A.'
'Vasil'ev, V. I.'
'Kuratieva, N. V.'

_publ_section_title
;
 Redetermination and crystallographic analysis of the structure of
 Sb-containing laffittite AgHg(As,Sb)S3 from Chauvai (Kyrgyzstan)
;
_journal_name_full 'Journal of Structural Chemistry'
_journal_page_first 683
_journal_page_last 688
_journal_paper_doi 10.1007/s10947-010-0100-5
_journal_volume 51
_journal_year 2010
_chemical_compound_source 'Chauvai deposit, Kyrgyzstan'
_chemical_formula_sum 'Ag As0.929 Hg S3 Sb0.071'
_chemical_name_mineral Laffittite
_space_group_IT_number 9
_symmetry_space_group_name_Hall 'A -2ya'
_symmetry_space_group_name_H-M 'A 1 a 1'
_cell_angle_alpha 90
_cell_angle_beta 115.233
_cell_angle_gamma 90
_cell_length_a 7.7560
_cell_length_b 11.3340
_cell_length_c 6.6650
_cell_formula_units_Z 4
_cell_volume 529.992
_database_code_amcsd 0017799
_exptl_crystal_density_diffrn 6.052
_cod_original_formula_sum 'Ag Hg (As.929 Sb.071) S3'
_cod_database_code 9014305

loop_
_space_group_symop_operation_xyz
x,y,z
x,1/2+y,1/2+z
1/2+x,-y,z
1/2+x,1/2-y,1/2+z

loop_
_atom_site_label
_atom_site_fract_x
_atom_site_fract_y
_atom_site_fract_z
_atom_site_occupancy
_atom_site_U_iso_or_equiv
Ag 0.25000 0.02131 0.00000 1.00000 0.03000
Hg 0.78970 0.31679 0.03130 1.00000 0.02680
As 0.28710 0.35167 0.02180 0.92900 0.01370
Sb 0.28710 0.35167 0.02180 0.07100 0.01370
S1 0.42170 0.00890 0.43280 1.00000 0.01530
S2 0.98460 0.28570 0.47030 1.00000 0.01440
S3 0.43770 0.37110 0.39640 1.00000 0.01570

loop_
_cod_related_entry_id
_cod_related_entry_database
_cod_related_entry_code
1 AMCSD 0017799
